data_9011141
loop_
_publ_author_name
'Meunier, G.'
'Galy, J.'

_publ_section_title
;
 Structure cristalline de la schmitterite synthetique UTeO5
;
_journal_name_full 'Acta Crystallographica, Section B'
_journal_page_first 1251
_journal_page_last 1255
_journal_paper_doi 10.1107/S0567740873004334
_journal_volume 29
_journal_year 1973
_chemical_compound_source Synthetic
_chemical_formula_sum 'O5 Te U'
_chemical_name_mineral Schmitterite
_space_group_IT_number 29
_symmetry_space_group_name_Hall 'P 2c -2ac'
_symmetry_space_group_name_H-M 'P c a 21'
_cell_angle_alpha 90
_cell_angle_beta 90
_cell_angle_gamma 90
_cell_length_a 10.161
_cell_length_b 5.363
_cell_length_c 7.862
_cell_formula_units_Z 4
_cell_volume 428.427
_database_code_amcsd 0009479
_exptl_crystal_density_diffrn 6.909
_cod_original_formula_sum 'U Te O5'
_cod_database_code 9011141

loop_
_space_group_symop_operation_xyz
x,y,z
1/2+x,-y,z
1/2-x,y,1/2+z
-x,-y,1/2+z

loop_
_atom_site_aniso_label
_atom_site_aniso_U_11
_atom_site_aniso_U_22
_atom_site_aniso_U_33
_atom_site_aniso_U_12
_atom_site_aniso_U_13
_atom_site_aniso_U_23
U 0.01046 0.01166 0.01378 -0.00110 -0.00040 -0.00449
Te 0.00418 0.00423 0.00877 -0.00248 0.00040 -0.00619

loop_
_atom_site_label
_atom_site_fract_x
_atom_site_fract_y
_atom_site_fract_z
_atom_site_U_iso_or_equiv
U 0.01480 0.03020 0.00000 ?
Te 0.25000 0.36620 0.24700 ?
O1 0.21400 0.27000 -0.02600 0.01039
O2 0.10300 0.16100 0.28400 0.00380
O3 0.39200 0.12000 0.23300 0.01064
O4 0.61500 0.24100 0.02700 0.00950
O5 0.59000 0.30600 0.53100 0.01267

loop_
_cod_related_entry_id
_cod_related_entry_database
_cod_related_entry_code
1 AMCSD 0009479
